data_7221615
loop_
_publ_author_name
'Zhang, Xiutang'
'Fan, Liming'
'Fan, Weiliu'
'Li, Bin'
'Zhao, Xian'

_publ_section_title
;
 Assembly of a series of d10coordination polymers based on W-shaped
 1,3-di(2&#x2032;,4&#x2032;-dicarboxyphenyl)benzene: from syntheses,
 structural diversity, luminescence, to photocatalytic properties
;
_journal_issue 35
_journal_name_full CrystEngComm
_journal_page_first 6681
_journal_paper_doi 10.1039/C5CE01157D
_journal_volume 17
_journal_year 2015
_chemical_formula_sum 'C36 H26 Cd2 N4 O9'
_chemical_formula_weight 883.41
_chemical_name_systematic
; 
 ? 
;
_space_group_IT_number 14
_symmetry_cell_setting monoclinic
_symmetry_space_group_name_Hall '-P 2ybc'
_symmetry_space_group_name_H-M 'P 1 21/c 1'
_atom_sites_solution_hydrogens geom
_atom_sites_solution_primary direct
_atom_sites_solution_secondary difmap
_audit_creation_method SHELXL-97
_audit_update_record
;
2015-05-17 deposited with the CCDC.
2015-07-22 downloaded from the CCDC.
;
_cell_angle_alpha 90.00
_cell_angle_beta 96.5018(15)
_cell_angle_gamma 90.00
_cell_formula_units_Z 4
_cell_length_a 11.0644(5)
_cell_length_b 28.5964(13)
_cell_length_c 10.4332(5)
_cell_measurement_reflns_used 9943
_cell_measurement_temperature 296(2)
_cell_measurement_theta_max 24.17
_cell_measurement_theta_min 2.94
_cell_volume 3279.9(3)
_computing_cell_refinement 'Bruker SAINT'
_computing_data_collection 'Bruker APEX2'
_computing_data_reduction 'Bruker SAINT'
_computing_molecular_graphics 'Bruker SHELXTL'
_computing_publication_material 'Bruker SHELXTL'
_computing_structure_refinement 'SHELXL-97 (Sheldrick, 1997)'
_computing_structure_solution 'SHELXS-97 (Sheldrick, 1990)'
_diffrn_ambient_temperature 296(2)
_diffrn_measured_fraction_theta_full 0.998
_diffrn_measured_fraction_theta_max 0.998
_diffrn_measurement_device_type 'Bruker APEX-II CCD'
_diffrn_measurement_method '\f and \w scans'
_diffrn_radiation_monochromator graphite
_diffrn_radiation_source 'fine-focus sealed tube'
_diffrn_radiation_type MoK\a
_diffrn_radiation_wavelength 0.71073
_diffrn_reflns_av_R_equivalents 0.0880
_diffrn_reflns_av_sigmaI/netI 0.0599
_diffrn_reflns_limit_h_max 12
_diffrn_reflns_limit_h_min -13
_diffrn_reflns_limit_k_max 33
_diffrn_reflns_limit_k_min -34
_diffrn_reflns_limit_l_max 12
_diffrn_reflns_limit_l_min -12
_diffrn_reflns_number 37201
_diffrn_reflns_theta_full 25.00
_diffrn_reflns_theta_max 25.00
_diffrn_reflns_theta_min 2.90
_diffrn_standards_number 0
_exptl_absorpt_coefficient_mu 1.361
_exptl_absorpt_correction_T_max 0.8989
_exptl_absorpt_correction_T_min 0.8537
_exptl_absorpt_correction_type multi-scan
_exptl_absorpt_process_details '(SADABS; Bruker, 2001)'
_exptl_crystal_colour colorless
_exptl_crystal_density_diffrn 1.789
_exptl_crystal_density_method 'not measured'
_exptl_crystal_description block
_exptl_crystal_F_000 1752
_exptl_crystal_size_max 0.12
_exptl_crystal_size_mid 0.10
_exptl_crystal_size_min 0.08
_refine_diff_density_max 1.113
_refine_diff_density_min -0.704
_refine_diff_density_rms 0.101
_refine_ls_extinction_method none
_refine_ls_goodness_of_fit_ref 1.000
_refine_ls_hydrogen_treatment mixed
_refine_ls_matrix_type full
_refine_ls_number_parameters 467
_refine_ls_number_reflns 5751
_refine_ls_number_restraints 3
_refine_ls_restrained_S_all 0.999
_refine_ls_R_factor_all 0.0590
_refine_ls_R_factor_gt 0.0462
_refine_ls_shift/su_max 0.001
_refine_ls_shift/su_mean 0.000
_refine_ls_structure_factor_coef Fsqd
_refine_ls_weighting_details 'calc w=1/[\s^2^(Fo^2^)+(0.3900P)^2^+0.0000P] where P=(Fo^2^+2Fc^2^)/3'
_refine_ls_weighting_scheme calc
_refine_ls_wR_factor_gt 0.1148
_refine_ls_wR_factor_ref 0.1236
_reflns_number_gt 2773
_reflns_number_total 5751
_reflns_threshold_expression >2sigma(I)
_cod_data_source_file c5ce01157d2.cif
_cod_data_source_block 2sad
_cod_depositor_comments
;
The following automatic conversions were performed:

'_symmetry_cell_setting' value 'Monoclinic' changed to 'monoclinic'
according to
/usr/data/users/saulius/crontab/automatic-downloads/rss-feeds/RSC/lib/dictionaries/cif_core.dic
dictionary named 'cif_core.dic' version 2.4.2 from 2011-04-26.

Automatic conversion script
Id: cif_fix_values 3271 2015-04-21 07:52:19Z andrius 

 Adding full bibliography for 7221611--7221615.cif.
;
_cod_original_sg_symbol_H-M P2(1)/c
_cod_database_code 7221615

loop_
_symmetry_equiv_pos_as_xyz
'x, y, z'
'-x, y+1/2, -z+1/2'
'-x, -y, -z'
'x, -y-1/2, z-1/2'

loop_
_atom_site_label
_atom_site_type_symbol
_atom_site_fract_x
_atom_site_fract_y
_atom_site_fract_z
_atom_site_U_iso_or_equiv
_atom_site_adp_type
_atom_site_occupancy
_atom_site_symmetry_multiplicity
_atom_site_calc_flag
_atom_site_refinement_flags
C1 C 0.2346(11) 0.0933(5) 0.4847(13) 0.079(4) Uani 1 1 d .
C2 C 0.1026(13) 0.1107(5) 0.4680(13) 0.090(4) Uani 1 1 d .
C3 C 0.0135(11) 0.0862(5) 0.5211(13) 0.086(4) Uani 1 1 d .
H3 H 0.0362 0.0600 0.5711 0.103 Uiso 1 1 calc R
C4 C -0.1061(12) 0.0984(5) 0.5040(13) 0.085(4) Uani 1 1 d .
C5 C -0.1995(14) 0.0677(5) 0.5650(14) 0.092(4) Uani 1 1 d .
C6 C -0.1429(12) 0.1366(5) 0.4351(14) 0.095(4) Uani 1 1 d .
H6 H -0.2243 0.1454 0.4249 0.115 Uiso 1 1 calc R
C7 C -0.0566(13) 0.1625(5) 0.3795(15) 0.104(5) Uani 1 1 d .
H7 H -0.0814 0.1888 0.3311 0.125 Uiso 1 1 calc R
C8 C 0.0672(12) 0.1502(5) 0.3944(13) 0.085(4) Uani 1 1 d .
C9 C 0.1464(13) 0.2250(6) 0.2992(16) 0.107(5) Uani 1 1 d .
H9 H 0.0995 0.2430 0.3488 0.129 Uiso 1 1 calc R
C10 C 0.1512(12) 0.1759(5) 0.3145(14) 0.090(4) Uani 1 1 d .
C11 C 0.2175(10) 0.1509(4) 0.2386(13) 0.076(3) Uani 1 1 d .
H11 H 0.2184 0.1185 0.2464 0.091 Uiso 1 1 calc R
C12 C 0.2856(13) 0.1715(5) 0.1481(14) 0.096(4) Uani 1 1 d .
C13 C 0.2815(13) 0.2204(5) 0.1328(14) 0.095(4) Uani 1 1 d .
H13 H 0.3245 0.2349 0.0723 0.114 Uiso 1 1 calc R
C14 C 0.2135(14) 0.2463(6) 0.2081(15) 0.104(5) Uani 1 1 d .
H14 H 0.2115 0.2787 0.1991 0.124 Uiso 1 1 calc R
C15 C 0.3528(13) 0.1420(5) 0.0626(14) 0.091(4) Uani 1 1 d .
C16 C 0.3364(14) 0.1444(5) -0.0704(14) 0.102(5) Uani 1 1 d .
H16 H 0.2875 0.1685 -0.1065 0.122 Uiso 1 1 calc R
C17 C 0.3845(13) 0.1152(5) -0.1539(15) 0.095(4) Uani 1 1 d .
H17 H 0.3650 0.1174 -0.2428 0.114 Uiso 1 1 calc R
C18 C 0.4655(13) 0.0815(5) -0.0967(14) 0.090(4) Uani 1 1 d .
C19 C 0.4853(12) 0.0764(5) 0.0306(12) 0.084(4) Uani 1 1 d .
H19 H 0.5371 0.0527 0.0637 0.100 Uiso 1 1 calc R
C20 C 0.4331(11) 0.1045(5) 0.1152(14) 0.084(4) Uani 1 1 d .
C21 C 0.5333(13) 0.0513(5) -0.1832(13) 0.088(4) Uani 1 1 d .
C22 C 0.4682(12) 0.1010(5) 0.2565(15) 0.084(4) Uani 1 1 d .
C23 C 0.1667(13) 0.0397(6) 0.0092(16) 0.102(5) Uani 1 1 d .
H23 H 0.2347 0.0322 -0.0315 0.122 Uiso 1 1 calc R
C24 C 0.0603(17) 0.0545(6) -0.0459(17) 0.119(6) Uani 1 1 d .
H24 H 0.0405 0.0585 -0.1342 0.142 Uiso 1 1 calc R
C25 C 0.0441(14) 0.0506(5) 0.1545(14) 0.095(4) Uani 1 1 d .
H25 H 0.0110 0.0509 0.2325 0.114 Uiso 1 1 calc R
C26 C -0.1382(14) 0.0777(5) 0.018(2) 0.125(7) Uani 1 1 d .
H26A H -0.1870 0.0620 0.0759 0.150 Uiso 1 1 calc R
H26B H -0.1701 0.0696 -0.0701 0.150 Uiso 1 1 calc R
C27 C 0.9458(15) 0.3375(6) 0.5140(16) 0.106(5) Uani 1 1 d .
H27 H 1.0175 0.3491 0.4874 0.127 Uiso 1 1 calc R
C28 C 0.8532(15) 0.3680(6) 0.5364(14) 0.102(5) Uani 1 1 d .
C29 C 0.7511(13) 0.3490(5) 0.5742(17) 0.103(5) Uani 1 1 d .
H29 H 0.6894 0.3691 0.5931 0.123 Uiso 1 1 calc R
C30 C 0.7326(13) 0.2991(5) 0.5870(15) 0.097(4) Uani 1 1 d .
C31 C 0.8282(13) 0.2705(6) 0.5631(16) 0.105(5) Uani 1 1 d .
H31 H 0.8197 0.2382 0.5693 0.126 Uiso 1 1 calc R
C32 C 0.9313(14) 0.2879(6) 0.5318(18) 0.118(6) Uani 1 1 d .
H32 H 0.9956 0.2679 0.5210 0.141 Uiso 1 1 calc R
C33 C 0.6129(15) 0.2835(6) 0.624(2) 0.132(6) Uani 1 1 d .
H33A H 0.5953 0.3006 0.7002 0.158 Uiso 1 1 calc R
H33B H 0.5498 0.2908 0.5549 0.158 Uiso 1 1 calc R
C34 C 0.6734(16) 0.2098(9) 0.744(2) 0.153(8) Uani 1 1 d .
H34 H 0.7272 0.2227 0.8097 0.184 Uiso 1 1 calc R
C35 C 0.6482(19) 0.1656(7) 0.7286(19) 0.131(6) Uani 1 1 d .
H35 H 0.6737 0.1424 0.7882 0.157 Uiso 1 1 calc R
C36 C 0.5581(15) 0.2000(5) 0.5678(17) 0.103(5) Uani 1 1 d .
H36 H 0.5136 0.2065 0.4887 0.123 Uiso 1 1 calc R
Cd1 Cd 0.50474(9) 0.09325(4) 0.51965(11) 0.0861(4) Uani 1 1 d .
Cd2 Cd 0.29745(9) 0.00786(4) 0.29274(10) 0.0876(4) Uani 1 1 d .
N1 N 0.1562(10) 0.0379(4) 0.1401(11) 0.088(3) Uani 1 1 d .
N2 N -0.0144(11) 0.0626(4) 0.0422(13) 0.096(4) Uani 1 1 d .
N3 N 0.5804(11) 0.1576(5) 0.6152(12) 0.099(4) Uani 1 1 d .
N4 N 0.6099(12) 0.2328(4) 0.6518(14) 0.104(4) Uani 1 1 d .
O1 O 0.3158(8) 0.1242(4) 0.5212(10) 0.099(3) Uani 1 1 d .
O2 O 0.2530(10) 0.0510(4) 0.4672(11) 0.108(3) Uani 1 1 d .
O3 O -0.1610(10) 0.0476(4) 0.6692(10) 0.110(3) Uani 1 1 d .
O4 O -0.3003(9) 0.0645(4) 0.5085(11) 0.117(4) Uani 1 1 d .
O5 O 0.4522(8) 0.0637(3) 0.3153(9) 0.091(3) Uani 1 1 d .
O6 O 0.5127(9) 0.1365(4) 0.3168(10) 0.094(3) Uani 1 1 d .
O7 O 0.6230(9) 0.0272(4) -0.1270(10) 0.100(3) Uani 1 1 d .
O8 O 0.5026(10) 0.0476(4) -0.3052(9) 0.100(3) Uani 1 1 d .
O1W O 0.73190(15) 0.01541(9) 0.2673(7) 0.170(6) Uani 1 1 d D
H1W H 0.80110(18) 0.0109(3) 0.3021(9) 0.080 Uiso 1 1 d D
H2W H 0.6863(4) -0.00719(19) 0.268(2) 0.080 Uiso 1 1 d D

loop_
_atom_site_aniso_label
_atom_site_aniso_U_11
_atom_site_aniso_U_22
_atom_site_aniso_U_33
_atom_site_aniso_U_23
_atom_site_aniso_U_13
_atom_site_aniso_U_12
C1 0.077(7) 0.089(9) 0.073(8) 0.001(6) 0.011(6) 0.003(7)
C2 0.092(8) 0.100(10) 0.080(8) -0.006(7) 0.023(7) -0.002(8)
C3 0.076(8) 0.104(10) 0.080(8) 0.019(7) 0.021(7) 0.008(7)
C4 0.075(8) 0.102(10) 0.077(9) -0.010(7) 0.008(7) -0.006(7)
C5 0.103(9) 0.088(10) 0.089(9) -0.010(8) 0.028(8) -0.010(8)
C6 0.077(8) 0.113(11) 0.099(10) 0.020(9) 0.024(7) 0.012(8)
C7 0.092(9) 0.106(10) 0.113(11) 0.028(9) 0.012(9) 0.020(8)
C8 0.089(8) 0.084(9) 0.084(8) 0.005(7) 0.018(7) 0.004(7)
C9 0.109(10) 0.112(12) 0.105(11) -0.007(9) 0.029(9) 0.008(9)
C10 0.092(9) 0.080(8) 0.097(10) 0.006(7) 0.012(8) 0.008(7)
C11 0.065(7) 0.075(8) 0.085(8) -0.002(6) -0.003(6) -0.001(6)
C12 0.110(9) 0.094(10) 0.090(9) 0.004(8) 0.042(8) 0.000(8)
C13 0.105(9) 0.095(9) 0.092(9) 0.013(8) 0.040(8) -0.001(8)
C14 0.126(12) 0.080(9) 0.106(12) 0.006(8) 0.018(10) 0.002(8)
C15 0.103(9) 0.083(9) 0.089(9) 0.005(7) 0.016(8) -0.015(7)
C16 0.117(11) 0.108(11) 0.083(9) 0.003(8) 0.024(8) 0.028(9)
C17 0.108(10) 0.092(10) 0.086(9) 0.001(8) 0.021(8) 0.005(8)
C18 0.102(9) 0.086(9) 0.089(9) 0.004(7) 0.043(8) 0.014(7)
C19 0.094(8) 0.087(8) 0.074(8) 0.004(7) 0.027(7) 0.016(7)
C20 0.070(7) 0.097(9) 0.084(9) 0.016(7) 0.000(7) 0.004(7)
C21 0.111(10) 0.074(8) 0.077(8) -0.005(7) 0.008(8) 0.012(7)
C22 0.091(8) 0.071(8) 0.091(9) 0.011(7) 0.008(7) 0.009(7)
C23 0.074(8) 0.120(12) 0.110(12) 0.015(9) 0.003(8) -0.022(8)
C24 0.144(15) 0.114(13) 0.100(12) 0.013(10) 0.024(11) -0.007(11)
C25 0.117(11) 0.086(9) 0.081(9) 0.013(7) 0.007(8) 0.013(8)
C26 0.103(11) 0.076(9) 0.189(19) 0.016(11) -0.014(12) -0.027(8)
C27 0.101(10) 0.097(11) 0.117(12) -0.010(9) 0.003(9) 0.008(9)
C28 0.117(11) 0.100(11) 0.085(10) -0.006(8) -0.004(9) 0.000(9)
C29 0.089(9) 0.081(9) 0.138(13) 0.001(9) 0.017(9) -0.007(7)
C30 0.103(10) 0.086(9) 0.103(11) 0.002(8) 0.018(8) -0.001(8)
C31 0.090(9) 0.119(12) 0.112(12) -0.005(9) 0.032(8) -0.002(9)
C32 0.101(11) 0.086(10) 0.164(17) -0.005(11) 0.003(11) 0.013(9)
C33 0.137(13) 0.099(12) 0.170(17) -0.002(12) 0.067(12) -0.025(10)
C34 0.105(11) 0.22(2) 0.120(14) 0.021(16) -0.033(11) -0.067(14)
C35 0.149(15) 0.129(15) 0.120(14) 0.028(12) 0.036(12) 0.020(13)
C36 0.135(11) 0.065(8) 0.110(11) 0.002(8) 0.017(10) 0.007(8)
Cd1 0.0837(7) 0.0930(8) 0.0831(7) 0.0003(5) 0.0161(5) 0.0003(5)
Cd2 0.0831(7) 0.0913(8) 0.0905(8) -0.0018(5) 0.0190(6) -0.0006(5)
N1 0.085(7) 0.084(8) 0.095(8) 0.003(6) 0.016(6) 0.002(6)
N2 0.099(8) 0.091(8) 0.097(9) -0.014(7) 0.010(7) -0.003(6)
N3 0.094(7) 0.116(10) 0.088(8) 0.007(7) 0.012(7) -0.016(7)
N4 0.106(8) 0.091(9) 0.122(10) -0.024(7) 0.036(8) -0.014(7)
O1 0.081(5) 0.122(8) 0.092(6) -0.006(6) 0.007(5) -0.006(5)
O2 0.126(7) 0.085(7) 0.120(8) 0.002(6) 0.043(6) 0.004(6)
O3 0.114(7) 0.122(8) 0.098(7) 0.007(6) 0.028(6) -0.021(6)
O4 0.078(6) 0.152(10) 0.123(9) -0.012(7) 0.014(6) -0.001(6)
O5 0.093(6) 0.086(6) 0.095(6) 0.008(5) 0.020(5) 0.003(5)
O6 0.109(6) 0.087(6) 0.089(6) -0.005(5) 0.022(5) 0.002(5)
O7 0.106(7) 0.102(7) 0.093(7) -0.007(5) 0.024(6) 0.011(6)
O8 0.133(8) 0.095(7) 0.076(6) 0.014(5) 0.024(6) -0.005(6)
O1W 0.218(16) 0.189(14) 0.113(10) -0.008(10) 0.057(11) -0.028(12)

loop_
_atom_type_symbol
_atom_type_description
_atom_type_scat_dispersion_real
_atom_type_scat_dispersion_imag
_atom_type_scat_source
C C 0.0033 0.0016 'International Tables Vol C Tables 4.2.6.8 and 6.1.1.4'
H H 0.0000 0.0000 'International Tables Vol C Tables 4.2.6.8 and 6.1.1.4'
N N 0.0061 0.0033 'International Tables Vol C Tables 4.2.6.8 and 6.1.1.4'
O O 0.0106 0.0060 'International Tables Vol C Tables 4.2.6.8 and 6.1.1.4'
Cd Cd -0.8075 1.2024 'International Tables Vol C Tables 4.2.6.8 and 6.1.1.4'

loop_
_geom_angle_atom_site_label_1
_geom_angle_atom_site_label_2
_geom_angle_atom_site_label_3
_geom_angle
_geom_angle_site_symmetry_1
_geom_angle_site_symmetry_3
O2 C1 O1 126.2(12) . .
O2 C1 C2 117.9(12) . .
O1 C1 C2 115.9(12) . .
C8 C2 C3 117.7(13) . .
C8 C2 C1 121.8(12) . .
C3 C2 C1 120.4(12) . .
C4 C3 C2 123.2(14) . .
C4 C3 H3 118.4 . .
C2 C3 H3 118.4 . .
C6 C4 C3 120.6(13) . .
C6 C4 C5 120.3(12) . .
C3 C4 C5 119.1(13) . .
O4 C5 O3 126.2(14) . .
O4 C5 C4 117.8(13) . .
O3 C5 C4 116.0(13) . .
C4 C6 C7 118.5(13) . .
C4 C6 H6 120.7 . .
C7 C6 H6 120.7 . .
C6 C7 C8 121.9(13) . .
C6 C7 H7 119.1 . .
C8 C7 H7 119.1 . .
C2 C8 C7 118.1(13) . .
C2 C8 C10 123.1(12) . .
C7 C8 C10 118.1(12) . .
C14 C9 C10 119.4(14) . .
C14 C9 H9 120.3 . .
C10 C9 H9 120.3 . .
C11 C10 C9 118.5(14) . .
C11 C10 C8 118.7(13) . .
C9 C10 C8 121.9(13) . .
C10 C11 C12 122.9(13) . .
C10 C11 H11 118.5 . .
C12 C11 H11 118.6 . .
C11 C12 C13 118.8(13) . .
C11 C12 C15 120.4(13) . .
C13 C12 C15 120.6(12) . .
C14 C13 C12 119.1(13) . .
C14 C13 H13 120.4 . .
C12 C13 H13 120.4 . .
C13 C14 C9 121.3(15) . .
C13 C14 H14 119.4 . .
C9 C14 H14 119.4 . .
C16 C15 C20 114.8(13) . .
C16 C15 C12 123.8(13) . .
C20 C15 C12 121.1(13) . .
C17 C16 C15 126.7(14) . .
C17 C16 H16 116.6 . .
C15 C16 H16 116.7 . .
C16 C17 C18 115.3(14) . .
C16 C17 H17 122.3 . .
C18 C17 H17 122.3 . .
C19 C18 C17 121.6(13) . .
C19 C18 C21 120.0(12) . .
C17 C18 C21 118.4(13) . .
C18 C19 C20 123.2(13) . .
C18 C19 H19 118.4 . .
C20 C19 H19 118.4 . .
C19 C20 C15 118.1(13) . .
C19 C20 C22 121.3(12) . .
C15 C20 C22 120.2(13) . .
O7 C21 O8 120.5(13) . .
O7 C21 C18 116.2(12) . .
O8 C21 C18 123.2(13) . .
O5 C22 O6 120.6(14) . .
O5 C22 C20 120.5(13) . .
O6 C22 C20 118.9(12) . .
O5 C22 Cd1 56.9(7) . .
O6 C22 Cd1 64.0(8) . .
C20 C22 Cd1 173.3(10) . .
C24 C23 N1 105.8(15) . .
C24 C23 H23 127.1 . .
N1 C23 H23 127.1 . .
C23 C24 N2 110.5(16) . .
C23 C24 H24 124.7 . .
N2 C24 H24 124.8 . .
N1 C25 N2 110.2(13) . .
N1 C25 H25 124.9 . .
N2 C25 H25 124.9 . .
N2 C26 C28 110.3(12) . 4_465
N2 C26 H26A 109.6 . .
C28 C26 H26A 109.6 4_465 .
N2 C26 H26B 109.6 . .
C28 C26 H26B 109.6 4_465 .
H26A C26 H26B 108.1 . .
C28 C27 C32 120.1(16) . .
C28 C27 H27 119.9 . .
C32 C27 H27 119.9 . .
C29 C28 C27 117.1(15) . .
C29 C28 C26 119.9(14) . 4_666
C27 C28 C26 123.0(15) . 4_666
C28 C29 C30 123.6(15) . .
C28 C29 H29 118.2 . .
C30 C29 H29 118.2 . .
C31 C30 C29 116.6(14) . .
C31 C30 C33 126.1(14) . .
C29 C30 C33 117.3(14) . .
C32 C31 C30 121.5(16) . .
C32 C31 H31 119.3 . .
C30 C31 H31 119.3 . .
C31 C32 C27 121.0(16) . .
C31 C32 H32 119.5 . .
C27 C32 H32 119.5 . .
N4 C33 C30 112.6(14) . .
N4 C33 H33A 109.0 . .
C30 C33 H33A 109.1 . .
N4 C33 H33B 109.1 . .
C30 C33 H33B 109.0 . .
H33A C33 H33B 107.8 . .
N4 C34 C35 107.9(17) . .
N4 C34 H34 125.9 . .
C35 C34 H34 126.2 . .
C34 C35 N3 111.4(18) . .
C34 C35 H35 124.2 . .
N3 C35 H35 124.4 . .
N3 C36 N4 110.0(15) . .
N3 C36 H36 125.0 . .
N4 C36 H36 125.1 . .
N3 Cd1 O8 98.9(4) . 1_556
N3 Cd1 O1 88.5(4) . .
O8 Cd1 O1 97.2(4) 1_556 .
N3 Cd1 O5 139.9(4) . .
O8 Cd1 O5 120.9(4) 1_556 .
O1 Cd1 O5 90.8(3) . .
N3 Cd1 O4 90.6(4) . 1_655
O8 Cd1 O4 86.0(4) 1_556 1_655
O1 Cd1 O4 176.7(4) . 1_655
O5 Cd1 O4 87.8(4) . 1_655
N3 Cd1 O6 85.5(4) . .
O8 Cd1 O6 174.5(4) 1_556 .
O1 Cd1 O6 86.2(3) . .
O5 Cd1 O6 54.5(3) . .
O4 Cd1 O6 90.6(4) 1_655 .
N3 Cd1 C22 113.0(4) . .
O8 Cd1 C22 148.0(4) 1_556 .
O1 Cd1 C22 86.8(4) . .
O5 Cd1 C22 27.1(3) . .
O4 Cd1 C22 90.6(4) 1_655 .
O6 Cd1 C22 27.5(3) . .
O3 Cd2 O7 98.5(4) 3_556 3_655
O3 Cd2 N1 88.2(4) 3_556 .
O7 Cd2 N1 85.9(4) 3_655 .
O3 Cd2 O2 91.7(4) 3_556 .
O7 Cd2 O2 168.7(4) 3_655 .
N1 Cd2 O2 99.2(4) . .
O3 Cd2 O5 164.0(4) 3_556 .
O7 Cd2 O5 92.1(4) 3_655 .
N1 Cd2 O5 104.5(4) . .
O2 Cd2 O5 76.9(4) . .
C25 N1 C23 106.7(12) . .
C25 N1 Cd2 127.4(10) . .
C23 N1 Cd2 125.4(10) . .
C24 N2 C25 106.8(14) . .
C24 N2 C26 126.0(16) . .
C25 N2 C26 127.0(15) . .
C36 N3 C35 103.6(15) . .
C36 N3 Cd1 123.3(11) . .
C35 N3 Cd1 133.0(12) . .
C34 N4 C36 106.4(16) . .
C34 N4 C33 128.0(17) . .
C36 N4 C33 124.4(15) . .
C1 O1 Cd1 110.1(8) . .
C1 O2 Cd2 133.7(9) . .
C5 O3 Cd2 107.8(9) . 3_556
C5 O4 Cd1 139.6(11) . 1_455
C22 O5 Cd1 96.1(9) . .
C22 O5 Cd2 132.5(9) . .
Cd1 O5 Cd2 116.7(4) . .
C22 O6 Cd1 88.5(8) . .
C21 O7 Cd2 103.6(9) . 3_655
C21 O8 Cd1 137.0(10) . 1_554
H1W O1W H2W 114.6(2) . .

loop_
_geom_bond_atom_site_label_1
_geom_bond_atom_site_label_2
_geom_bond_distance
_geom_bond_site_symmetry_2
C1 O2 1.245(15) .
C1 O1 1.286(15) .
C1 C2 1.534(19) .
C2 C8 1.398(18) .
C2 C3 1.375(18) .
C3 C4 1.361(17) .
C3 H3 0.9300 .
C4 C6 1.345(19) .
C4 C5 1.546(19) .
C5 O4 1.205(17) .
C5 O3 1.260(17) .
C6 C7 1.387(19) .
C6 H6 0.9300 .
C7 C8 1.406(19) .
C7 H7 0.9300 .
C8 C10 1.506(19) .
C9 C14 1.41(2) .
C9 C10 1.41(2) .
C9 H9 0.9300 .
C10 C11 1.344(18) .
C11 C12 1.403(18) .
C11 H11 0.9300 .
C12 C13 1.41(2) .
C12 C15 1.49(2) .
C13 C14 1.37(2) .
C13 H13 0.9300 .
C14 H14 0.9300 .
C15 C16 1.38(2) .
C15 C20 1.460(18) .
C16 C17 1.36(2) .
C16 H16 0.9300 .
C17 C18 1.403(19) .
C17 H17 0.9300 .
C18 C19 1.329(18) .
C18 C21 1.508(19) .
C19 C20 1.368(19) .
C19 H19 0.9300 .
C20 C22 1.48(2) .
C21 O7 1.294(16) .
C21 O8 1.284(16) .
C22 O5 1.252(15) .
C22 O6 1.264(16) .
C22 Cd1 2.738(15) .
C23 C24 1.32(2) .
C23 N1 1.386(18) .
C23 H23 0.9300 .
C24 N2 1.32(2) .
C24 H24 0.9300 .
C25 N1 1.317(18) .
C25 N2 1.318(18) .
C25 H25 0.9300 .
C26 N2 1.432(19) .
C26 C28 1.57(2) 4_465
C26 H26A 0.9700 .
C26 H26B 0.9700 .
C27 C28 1.39(2) .
C27 C32 1.44(2) .
C27 H27 0.9300 .
C28 C29 1.35(2) .
C28 C26 1.57(2) 4_666
C29 C30 1.449(19) .
C29 H29 0.9300 .
C30 C31 1.38(2) .
C30 C33 1.49(2) .
C31 C32 1.32(2) .
C31 H31 0.9300 .
C32 H32 0.9300 .
C33 N4 1.48(2) .
C33 H33A 0.9700 .
C33 H33B 0.9700 .
C34 N4 1.30(2) .
C34 C35 1.30(3) .
C34 H34 0.9300 .
C35 N3 1.35(2) .
C35 H35 0.9300 .
C36 N3 1.322(18) .
C36 N4 1.364(19) .
C36 H36 0.9300 .
Cd1 N3 2.212(13) .
Cd1 O8 2.249(10) 1_556
Cd1 O1 2.272(10) .
Cd1 O5 2.306(10) .
Cd1 O4 2.324(10) 1_655
Cd1 O6 2.462(10) .
Cd2 O3 2.256(10) 3_556
Cd2 O7 2.261(10) 3_655
Cd2 N1 2.269(12) .
Cd2 O2 2.297(10) .
Cd2 O5 2.333(9) .
O3 Cd2 2.256(10) 3_556
O4 Cd1 2.324(10) 1_455
O7 Cd2 2.261(10) 3_655
O8 Cd1 2.249(10) 1_554
O1W H1W 0.8200(10) .
O1W H2W 0.8200(10) .
